data_2000453
loop_
_publ_author_name
'Christiansen, J.'
'Clark, G. R.'
'Denny, W. A.'
'Palmer, B. D.'

_publ_section_title
;
 Structure of
 <i>N</i>-(2-dimethylaminoethyl)phenothiazine-1-carboxamide
 hydrochloride
;
_journal_issue 11
_journal_name_full 'Acta Crystallographica Section C'
_journal_page_first 2004
_journal_page_last 2007
_journal_paper_doi 10.1107/S0108270192003330
_journal_volume 48
_journal_year 1992
_chemical_formula_moiety 'C17 H20 N3 O1 S1 1+, Cl1 1-'
_chemical_formula_sum 'C17 H20 Cl N3 O S'
_chemical_formula_weight 349.88
_symmetry_cell_setting orthorhombic
_symmetry_space_group_name_Hall 'P 2c -2n'
_symmetry_space_group_name_H-M 'P n a 21'
_cell_angle_alpha 90
_cell_angle_beta 90
_cell_angle_gamma 90
_cell_formula_units_Z 4
_cell_length_a 7.983(3)
_cell_length_b 18.028(2)
_cell_length_c 11.6680(10)
_cell_volume 1679.2(7)
_diffrn_radiation_type 'Mo K\a'
_diffrn_radiation_wavelength 0.71069
_exptl_absorpt_coefficient_mu 0.43
_exptl_crystal_density_diffrn 1.419
_exptl_crystal_density_meas 1.390(10)
_exptl_crystal_F_000 736
_cod_data_source_file hu1001.cif
_cod_data_source_block hu1001a
_cod_original_cell_volume 1679.1(9)
_cod_original_formula_sum 'C17 H20 Cl1 N3 O1 S1'
_cod_database_code 2000453

loop_
_atom_site_label
_atom_site_fract_x
_atom_site_fract_y
_atom_site_fract_z
Cl .5731(3) .31729(13) .50960
S(9) .1367(4) .24142(14) -.1180(3)
O(1') .4068(10) .0818(3) .2352(6)
N(10) .2466(10) .1226(4) .0499(7)
N(1') .4969(9) .1658(4) .3624(7)
N(2') .3837(11) .0991(4) .5889(7)
C(1) .2315(11) .3268(5) .0599(9)
C(2) .3122(12) .3405(5) .1633(9)
C(3) .3685(12) .2838(5) .2295(9)
C(4) .3463(11) .2103(5) .1935(9)
C(4a) .2699(12) .1955(5) .0884(9)
C(5a) .1290(12) .1021(5) -.0305(8)
C(5) .0763(13) .0268(5) -.0326(8)
C(6) -.0374(13) .0030(6) -.1138(10)
C(7) -.1036(13) .0526(5) -.1922(9)
C(8) -.0536(12) .1263(5) -.1911(8)
C(8a) .0634(12) .1499(5) -.1127(10)
C(9a) .2153(10) .2549(5) .0217(8)
C(1') .4165(13) .1476(6) .2660(9)
C(2') .5937(13) .1133(5) .4283(8)
C(3') .4852(13) .0615(5) .5003(11)
C(4') .2876(14) .0416(6) .6521(10)
C(5') .4745(17) .1470(7) .6681(11)
H(N10) .3160(10) .0849(4) .0814(7)
H(N1') .4903(9) .2156(4) .3887(7)
H(N2') .3124(11) .1326(4) .5492(7)
H(1) .1878(11) .3668(5) .0160(9)
H(2) .3284(12) .3902(5) .1879(9)
H(3) .4229(12) .2940(5) .3002(9)
H(5) .1195(13) -.0073(5) .0220(8)
H(6) -.0705(13) -.0476(6) -.1159(10)
H(7) -.1835(13) .0361(5) -.2470(9)
H(8) -.1002(12) .1604(5) -.2444(8)
H(2'a) .6585(13) .0842(5) .3769(8)
H(2'b) .6662(13) .1399(5) .4780(8)
H(3'a) .5567(13) .0269(5) .5374(11)
H(3'b) .4113(13) .0358(5) .4503(11)
H(4'a) .2174(14) .0680(6) .7037(10)
H(4'b) .3720(14) .0162(6) .6941(10)
H(4'c) .2226(14) .0068(6) .6103(10)
H(5'a) .5333(17) .1840(7) .6264(11)
H(5'b) .5524(17) .1143(7) .7033(11)
H(5'c) .4077(17) .1699(7) .7254(11)

loop_
_geom_angle_atom_site_label_1
_geom_angle_atom_site_label_2
_geom_angle_atom_site_label_3
_geom_angle
C(9a) S(9) C(8a) 102.5(5)
C(5a) N(10) C(4a) 124.1(7)
C(2') N(1') C(1') 122.9(8)
C(4') N(2') C(3') 108.1(7)
C(5') N(2') C(3') 116.3(9)
C(5') N(2') C(4') 110.8(8)
C(9a) C(1) C(2) 119.5(9)
C(3) C(2) C(1) 120.9(9)
C(4) C(3) C(2) 120.0(10)
C(4a) C(4) C(3) 119.9(9)
C(1') C(4) C(3) 119.4(9)
C(1') C(4) C(4a) 120.5(8)
C(4) C(4a) N(10) 121.3(8)
C(9a) C(4a) N(10) 120.0(8)
C(9a) C(4a) C(4) 118.7(8)
C(5) C(5a) N(10) 118.0(8)
C(8a) C(5a) N(10) 124.1(8)
C(8a) C(5a) C(5) 117.9(9)
C(6) C(5) C(5a) 120.2(9)
C(7) C(6) C(5) 120.3(9)
C(8) C(7) C(6) 120.1(10)
C(8a) c(8) C(7) 119.9(10)
C(5a) C(8a) S(9) 118.8(8)
C(8) C(8a) S(9) 119.7(8)
C(8) C(8a) C(5a) 121.5(8)
C(1) C(9a) S(9) 117.5(7)
C(4a) C(9a) S(9) 121.4(7)
C(4a) C(9a) C(1) 120.9(8)
N(1') C(1') O(1') 120.6(9)
C(4) C(1') O(1') 121.8(9)
C(4) C(1') N(1') 117.5(9)
C(3') C(2') N(1') 113.0(8)
C(2') C(3') N(2') 114.5(8)

loop_
_geom_bond_atom_site_label_1
_geom_bond_atom_site_label_2
_geom_bond_distance
C(8a) S(9) 1.752(9)
C(9a) S(9) 1.763(9)
C(1') O(1') 1.242(10)
C(4a) N(10) 1.401(10)
C(5a) N(10) 1.378(10)
C(1') N(1') 1.336(11)
C(2') N(1') 1.444(10)
C(3') N(2') 1.478(11)
C(4') N(2') 1.486(11)
C(5') N(2') 1.459(11)
C(2) C(1) 1.389(12)
C(9a) C(1) 1.378(12)
C(3) C(2) 1.357(12)
C(4) C(3) 1.402(11)
C(4a) C(4) 1.395(12)
C(1') C(4) 1.519(13)
C(9a) C(4a) 1.394(10)
C(5) C(5a) 1.421(12)
C(8a) C(5a) 1.391(11)
C(6) C(5) 1.381(12)
C(7) C(6) 1.384(13)
C(8) C(7) 1.387(11)
C(8a) C(8) 1.375(12)
C(3') C(2') 1.525(12)
